data_1562511
loop_
_publ_author_name
'da Silva, Fausthon Fred'
'de Oliveira, Carlos Alberto Fernandes'
'Falc\~ao, Eduardo Henrique Lago'
'Gatto, Claudia Cristina'
'da Costa, Nivan Bezerra'
'Freire, Ricardo Oliveira'
'Chojnacki, Jaros\/law'
'Alves J\'unior, Severino'

_publ_section_title
;
 Hydrothermal reactions: From the synthesis of ligand to new lanthanide
 3D-coordination polymers
;
_journal_name_full 'Journal of Solid State Chemistry'
_journal_page_first 132
_journal_page_last 139
_journal_paper_doi 10.1016/j.jssc.2013.09.004
_journal_volume 207
_journal_year 2013
_chemical_formula_sum 'C12 H20 Gd N3 O13'
_chemical_formula_weight 571.56
_space_group_IT_number 14
_space_group_name_Hall '-P 2yn'
_space_group_name_H-M_alt 'P 1 21/n 1'
_symmetry_cell_setting monoclinic
_symmetry_space_group_name_H-M 'P 1 21/n 1'
_atom_sites_solution_hydrogens geom
_atom_sites_solution_primary direct
_atom_sites_solution_secondary difmap
_audit_creation_method SHELXL-97
_cell_angle_alpha 90.00
_cell_angle_beta 96.5880(10)
_cell_angle_gamma 90.00
_cell_formula_units_Z 4
_cell_length_a 7.71910(10)
_cell_length_b 19.5746(3)
_cell_length_c 12.3696(2)
_cell_measurement_temperature 296(2)
_cell_volume 1856.68(5)
_computing_structure_refinement 'SHELXL-97 (Sheldrick, 2008)'
_computing_structure_solution 'SHELXS-97 (Sheldrick, 2008)'
_diffrn_ambient_temperature 296(2)
_diffrn_measured_fraction_theta_full 0.998
_diffrn_measured_fraction_theta_max 0.998
_diffrn_radiation_monochromator graphite
_diffrn_radiation_source 'fine-focus sealed tube'
_diffrn_radiation_type MoK\a
_diffrn_radiation_wavelength 0.71073
_diffrn_reflns_av_R_equivalents 0.0418
_diffrn_reflns_av_sigmaI/netI 0.0336
_diffrn_reflns_limit_h_max 9
_diffrn_reflns_limit_h_min -9
_diffrn_reflns_limit_k_max 24
_diffrn_reflns_limit_k_min -21
_diffrn_reflns_limit_l_max 15
_diffrn_reflns_limit_l_min -15
_diffrn_reflns_number 20975
_diffrn_reflns_theta_full 26.41
_diffrn_reflns_theta_max 26.41
_diffrn_reflns_theta_min 1.96
_exptl_absorpt_coefficient_mu 3.648
_exptl_absorpt_correction_T_max 0.6311
_exptl_absorpt_correction_T_min 0.5175
_exptl_crystal_density_diffrn 2.045
_exptl_crystal_density_method 'not measured'
_exptl_crystal_F_000 1124
_exptl_crystal_size_max 0.21
_exptl_crystal_size_mid 0.16
_exptl_crystal_size_min 0.14
_refine_diff_density_max 1.147
_refine_diff_density_min -1.057
_refine_diff_density_rms 0.118
_refine_ls_extinction_coef 0.00005(9)
_refine_ls_extinction_expression Fc^*^=kFc[1+0.001xFc^2^\l^3^/sin(2\q)]^-1/4^
_refine_ls_extinction_method SHELXL
_refine_ls_goodness_of_fit_ref 1.041
_refine_ls_hydrogen_treatment mixed
_refine_ls_matrix_type full
_refine_ls_number_parameters 263
_refine_ls_number_reflns 3812
_refine_ls_number_restraints 0
_refine_ls_restrained_S_all 1.041
_refine_ls_R_factor_all 0.0363
_refine_ls_R_factor_gt 0.0273
_refine_ls_shift/su_max 0.001
_refine_ls_shift/su_mean 0.000
_refine_ls_structure_factor_coef Fsqd
_refine_ls_weighting_details 'calc w=1/[\s^2^(Fo^2^)+(0.0195P)^2^+5.5051P] where P=(Fo^2^+2Fc^2^)/3'
_refine_ls_weighting_scheme calc
_refine_ls_wR_factor_gt 0.0574
_refine_ls_wR_factor_ref 0.0610
_reflns_number_gt 3224
_reflns_number_total 3812
_reflns_threshold_expression >2sigma(I)
_cod_data_source_file JSSC-2013-207-132.cif
_cod_data_source_block ccg_mr_ffrango2_0m
_cod_original_sg_symbol_H-M P21/n
_cod_database_code 1562511

loop_
_symmetry_equiv_pos_as_xyz
'x, y, z'
'-x+1/2, y+1/2, -z+1/2'
'-x, -y, -z'
'x-1/2, -y-1/2, z-1/2'

loop_
_atom_site_label
_atom_site_type_symbol
_atom_site_fract_x
_atom_site_fract_y
_atom_site_fract_z
_atom_site_U_iso_or_equiv
_atom_site_adp_type
_atom_site_occupancy
_atom_site_symmetry_multiplicity
_atom_site_calc_flag
_atom_site_refinement_flags
_atom_site_disorder_assembly
_atom_site_disorder_group
Gd1 Gd 0.76041(2) 0.466484(10) 0.527125(15) 0.01408(8) Uani 1 1 d . . .
N2 N 1.0550(5) 0.84928(19) 0.3095(3) 0.0294(9) Uani 1 1 d . . .
O1 O 0.7775(4) 0.58606(15) 0.5221(3) 0.0288(7) Uani 1 1 d . . .
O6 O 0.5092(4) 0.51412(14) 0.6092(2) 0.0197(6) Uani 1 1 d . . .
O7 O 0.8764(4) 0.47821(15) 0.7198(2) 0.0254(7) Uani 1 1 d . . .
O8 O 1.0771(4) 0.50282(15) 0.6147(2) 0.0238(7) Uani 1 1 d . . .
O10 O 0.6340(4) 0.37089(16) 0.6093(3) 0.0340(8) Uani 1 1 d . . .
N3 N 1.0832(5) 0.5071(2) 0.9067(3) 0.0250(8) Uani 1 1 d . . .
O9 O 1.0226(6) 0.61935(19) 0.8977(3) 0.0512(11) Uani 1 1 d . . .
O2 O 1.0322(4) 0.62339(14) 0.4743(3) 0.0252(7) Uani 1 1 d . . .
O4 O 1.0028(5) 0.90339(18) 0.4652(3) 0.0494(10) Uani 1 1 d . . .
O3 O 0.8912(6) 0.6898(2) 0.2053(3) 0.0574(11) Uani 1 1 d . . .
N1 N 0.8850(5) 0.73504(19) 0.3729(3) 0.0293(9) Uani 1 1 d . . .
C1 C 0.8709(6) 0.6266(2) 0.4749(4) 0.0234(10) Uani 1 1 d . . .
C3 C 0.9410(7) 0.7324(2) 0.2759(4) 0.0334(11) Uani 1 1 d . . .
C5 C 1.0057(6) 0.8510(2) 0.4094(4) 0.0301(11) Uani 1 1 d . . .
C4 C 1.0742(6) 0.7849(2) 0.2543(4) 0.0341(11) Uani 1 1 d . . .
H4A H 1.1896 0.7668 0.2769 0.041 Uiso 1 1 calc R . .
H4B H 1.0657 0.7933 0.1765 0.041 Uiso 1 1 calc R . .
C7 C 1.1069(6) 0.9111(2) 0.2572(4) 0.0318(11) Uani 1 1 d . . .
H7A H 1.2229 0.9049 0.2359 0.038 Uiso 1 1 calc R . .
H7B H 1.1121 0.9485 0.3091 0.038 Uiso 1 1 calc R . .
C6 C 0.9544(7) 0.7838(2) 0.4549(4) 0.0365(12) Uani 1 1 d . . .
H6A H 1.0558 0.7639 0.4969 0.044 Uiso 1 1 calc R . .
H6B H 0.8675 0.7920 0.5042 0.044 Uiso 1 1 calc R . .
C2 C 0.7728(6) 0.6824(2) 0.4094(4) 0.0364(12) Uani 1 1 d . . .
H2A H 0.7059 0.6620 0.3463 0.044 Uiso 1 1 calc R . .
H2B H 0.6911 0.7033 0.4534 0.044 Uiso 1 1 calc R . .
C9 C 1.0278(5) 0.4957(2) 0.7078(3) 0.0182(9) Uani 1 1 d . . .
O5 O 0.3571(4) 0.60716(16) 0.6264(2) 0.0278(7) Uani 1 1 d . . .
C8 C 0.4828(5) 0.5698(2) 0.6577(3) 0.0197(9) Uani 1 1 d . . .
C10 C 1.1603(6) 0.5094(3) 0.8049(3) 0.0271(10) Uani 1 1 d . . .
H10A H 1.2527 0.4757 0.8069 0.032 Uiso 1 1 calc R . .
H10B H 1.2118 0.5541 0.7970 0.032 Uiso 1 1 calc R . .
C11 C 1.0175(6) 0.5637(3) 0.9437(4) 0.0316(11) Uani 1 1 d . . .
C12 C 1.0677(8) 0.4401(3) 0.9539(4) 0.0396(13) Uani 1 1 d . . .
H12A H 1.1839 0.4208 0.9685 0.048 Uiso 1 1 calc R . .
H12B H 1.0025 0.4112 0.8999 0.048 Uiso 1 1 calc R . .
O13 O 0.8937(5) 0.73769(19) 0.9836(3) 0.0525(10) Uani 1 1 d . . .
O11 O 0.0421(8) 0.6975(3) 0.7021(4) 0.0930(17) Uani 1 1 d . . .
O12 O 0.5419(15) 0.3710(7) 0.8147(6) 0.252(6) Uani 1 1 d . . .

loop_
_atom_site_aniso_label
_atom_site_aniso_U_11
_atom_site_aniso_U_22
_atom_site_aniso_U_33
_atom_site_aniso_U_23
_atom_site_aniso_U_13
_atom_site_aniso_U_12
Gd1 0.01384(11) 0.01440(11) 0.01431(11) -0.00008(9) 0.00296(7) -0.00055(9)
N2 0.038(2) 0.022(2) 0.027(2) 0.0113(17) -0.0001(17) -0.0075(18)
O1 0.0277(17) 0.0173(16) 0.0446(19) 0.0028(14) 0.0171(15) -0.0019(13)
O6 0.0222(15) 0.0194(15) 0.0181(14) -0.0068(12) 0.0054(12) -0.0005(12)
O7 0.0219(16) 0.0346(18) 0.0200(15) 0.0019(13) 0.0037(12) -0.0011(14)
O8 0.0296(17) 0.0279(17) 0.0147(14) 0.0002(13) 0.0065(12) -0.0039(14)
O10 0.0341(19) 0.0247(18) 0.046(2) 0.0060(15) 0.0154(16) -0.0063(15)
N3 0.029(2) 0.034(2) 0.0107(16) -0.0008(16) 0.0002(15) 0.0022(17)
O9 0.082(3) 0.038(2) 0.038(2) 0.0061(18) 0.023(2) 0.010(2)
O2 0.0175(15) 0.0164(15) 0.0423(19) 0.0039(14) 0.0063(13) 0.0017(12)
O4 0.074(3) 0.033(2) 0.041(2) -0.0049(18) 0.006(2) -0.009(2)
O3 0.082(3) 0.038(2) 0.052(3) -0.012(2) 0.010(2) -0.010(2)
N1 0.031(2) 0.022(2) 0.035(2) 0.0073(17) 0.0018(17) -0.0046(17)
C1 0.025(2) 0.014(2) 0.033(2) -0.0039(18) 0.0095(19) 0.0004(18)
C3 0.039(3) 0.026(3) 0.035(3) 0.005(2) 0.002(2) 0.005(2)
C5 0.034(3) 0.030(3) 0.025(2) 0.004(2) -0.003(2) -0.004(2)
C4 0.036(3) 0.035(3) 0.032(3) 0.010(2) 0.007(2) 0.004(2)
C7 0.030(3) 0.033(3) 0.030(2) 0.015(2) -0.007(2) -0.010(2)
C6 0.047(3) 0.032(3) 0.030(3) 0.007(2) 0.006(2) -0.006(2)
C2 0.023(2) 0.030(3) 0.056(3) 0.017(2) 0.001(2) -0.001(2)
C9 0.022(2) 0.018(2) 0.0155(19) 0.0009(17) 0.0046(16) 0.0049(18)
O5 0.0231(16) 0.0283(17) 0.0305(17) -0.0079(14) -0.0036(13) 0.0045(14)
C8 0.021(2) 0.020(2) 0.019(2) -0.0020(18) 0.0085(17) -0.0011(18)
C10 0.024(2) 0.041(3) 0.017(2) -0.003(2) 0.0038(18) -0.001(2)
C11 0.039(3) 0.037(3) 0.018(2) 0.001(2) 0.001(2) 0.007(2)
C12 0.061(4) 0.035(3) 0.024(2) 0.002(2) 0.013(2) 0.018(3)
O13 0.070(3) 0.035(2) 0.054(2) 0.0019(19) 0.013(2) -0.001(2)
O11 0.108(4) 0.091(4) 0.080(4) 0.006(3) 0.008(3) 0.011(3)
O12 0.319(14) 0.388(16) 0.059(5) 0.062(7) 0.064(7) 0.049(12)

loop_
_atom_type_symbol
_atom_type_description
_atom_type_scat_dispersion_real
_atom_type_scat_dispersion_imag
_atom_type_scat_source
C C 0.0033 0.0016 'International Tables Vol C Tables 4.2.6.8 and 6.1.1.4'
H H 0.0000 0.0000 'International Tables Vol C Tables 4.2.6.8 and 6.1.1.4'
N N 0.0061 0.0033 'International Tables Vol C Tables 4.2.6.8 and 6.1.1.4'
O O 0.0106 0.0060 'International Tables Vol C Tables 4.2.6.8 and 6.1.1.4'
Gd Gd -0.1653 3.9035 'International Tables Vol C Tables 4.2.6.8 and 6.1.1.4'

loop_
_geom_angle_atom_site_label_1
_geom_angle_atom_site_label_2
_geom_angle_atom_site_label_3
_geom_angle
_geom_angle_site_symmetry_1
_geom_angle_site_symmetry_3
O1 Gd1 O8 71.85(10) . 3_766
O1 Gd1 O2 134.22(10) . 3_766
O8 Gd1 O2 76.47(10) 3_766 3_766
O1 Gd1 O10 145.01(10) . .
O8 Gd1 O10 142.84(11) 3_766 .
O2 Gd1 O10 74.48(10) 3_766 .
O1 Gd1 O7 85.24(11) . .
O8 Gd1 O7 122.28(10) 3_766 .
O2 Gd1 O7 84.61(10) 3_766 .
O10 Gd1 O7 77.38(11) . .
O1 Gd1 O6 71.55(9) . .
O8 Gd1 O6 136.17(10) 3_766 .
O2 Gd1 O6 147.34(10) 3_766 .
O10 Gd1 O6 75.11(10) . .
O7 Gd1 O6 77.42(9) . .
O1 Gd1 O5 125.35(11) . 3_666
O8 Gd1 O5 75.87(10) 3_766 3_666
O2 Gd1 O5 75.58(10) 3_766 3_666
O10 Gd1 O5 74.84(11) . 3_666
O7 Gd1 O5 149.28(10) . 3_666
O6 Gd1 O5 107.41(9) . 3_666
O1 Gd1 O6 83.01(10) . 3_666
O8 Gd1 O6 86.19(9) 3_766 3_666
O2 Gd1 O6 127.10(10) 3_766 3_666
O10 Gd1 O6 93.19(11) . 3_666
O7 Gd1 O6 143.61(9) . 3_666
O6 Gd1 O6 66.19(10) . 3_666
O5 Gd1 O6 51.67(9) 3_666 3_666
O1 Gd1 O8 72.02(10) . .
O8 Gd1 O8 71.98(10) 3_766 .
O2 Gd1 O8 67.20(10) 3_766 .
O10 Gd1 O8 115.96(10) . .
O7 Gd1 O8 50.48(9) . .
O6 Gd1 O8 117.41(9) . .
O5 Gd1 O8 135.18(9) 3_666 .
O6 Gd1 O8 150.78(9) 3_666 .
O1 Gd1 C8 105.02(12) . 3_666
O8 Gd1 C8 79.95(11) 3_766 3_666
O2 Gd1 C8 100.94(11) 3_766 3_666
O10 Gd1 C8 83.32(12) . 3_666
O7 Gd1 C8 157.73(10) . 3_666
O6 Gd1 C8 87.03(10) . 3_666
O5 Gd1 C8 25.42(10) 3_666 3_666
O6 Gd1 C8 26.24(10) 3_666 3_666
O8 Gd1 C8 151.31(10) . 3_666
O1 Gd1 C9 77.75(12) . .
O8 Gd1 C9 97.50(11) 3_766 .
O2 Gd1 C9 74.54(11) 3_766 .
O10 Gd1 C9 96.59(12) . .
O7 Gd1 C9 24.89(10) . .
O6 Gd1 C9 97.52(10) . .
O5 Gd1 C9 150.12(10) 3_666 .
O6 Gd1 C9 158.12(10) 3_666 .
O8 Gd1 C9 25.60(9) . .
C8 Gd1 C9 175.28(11) 3_666 .
O1 Gd1 Gd1 67.50(7) . 3_766
O8 Gd1 Gd1 38.53(7) 3_766 3_766
O2 Gd1 Gd1 67.08(7) 3_766 3_766
O10 Gd1 Gd1 138.48(8) . 3_766
O7 Gd1 Gd1 83.84(7) . 3_766
O6 Gd1 Gd1 136.02(6) . 3_766
O5 Gd1 Gd1 108.86(7) 3_666 3_766
O6 Gd1 Gd1 122.22(6) 3_666 3_766
O8 Gd1 Gd1 33.45(6) . 3_766
C8 Gd1 Gd1 118.26(8) 3_666 3_766
C9 Gd1 Gd1 58.99(8) . 3_766
C5 N2 C4 120.9(4) . .
C5 N2 C7 121.0(4) . .
C4 N2 C7 117.8(4) . .
C1 O1 Gd1 132.6(3) . .
C8 O6 Gd1 133.8(3) . .
C8 O6 Gd1 91.2(2) . 3_666
Gd1 O6 Gd1 113.81(10) . 3_666
C9 O7 Gd1 98.8(2) . .
C9 O8 Gd1 162.4(3) . 3_766
C9 O8 Gd1 89.0(3) . .
Gd1 O8 Gd1 108.02(10) 3_766 .
C11 N3 C12 124.7(4) . .
C11 N3 C10 118.9(4) . .
C12 N3 C10 116.1(4) . .
C1 O2 Gd1 135.2(3) . 3_766
C3 N1 C6 121.8(4) . .
C3 N1 C2 121.5(4) . .
C6 N1 C2 115.8(4) . .
O2 C1 O1 126.5(4) . .
O2 C1 C2 118.2(4) . .
O1 C1 C2 115.2(4) . .
O3 C3 N1 124.1(5) . .
O3 C3 C4 120.0(5) . .
N1 C3 C4 115.9(4) . .
O4 C5 N2 124.2(4) . .
O4 C5 C6 119.7(4) . .
N2 C5 C6 116.1(4) . .
N2 C4 C3 113.8(4) . .
N2 C7 C8 112.7(4) . 4_675
N1 C6 C5 114.0(4) . .
N1 C2 C1 113.6(4) . .
O7 C9 O8 121.7(4) . .
O7 C9 C10 120.9(4) . .
O8 C9 C10 117.3(4) . .
O7 C9 Gd1 56.4(2) . .
O8 C9 Gd1 65.4(2) . .
C10 C9 Gd1 177.3(3) . .
C8 O5 Gd1 95.8(2) . 3_666
O5 C8 O6 121.3(4) . .
O5 C8 C7 120.4(4) . 4_576
O6 C8 C7 118.2(4) . 4_576
O5 C8 Gd1 58.8(2) . 3_666
O6 C8 Gd1 62.5(2) . 3_666
C7 C8 Gd1 178.3(3) 4_576 3_666
N3 C10 C9 112.1(4) . .
O9 C11 N3 123.2(4) . .
O9 C11 C12 118.4(4) . 3_767
N3 C11 C12 118.3(4) . 3_767
N3 C12 C11 116.9(4) . 3_767

loop_
_geom_bond_atom_site_label_1
_geom_bond_atom_site_label_2
_geom_bond_distance
_geom_bond_site_symmetry_2
Gd1 O1 2.346(3) .
Gd1 O8 2.349(3) 3_766
Gd1 O2 2.380(3) 3_766
Gd1 O10 2.391(3) .
Gd1 O7 2.459(3) .
Gd1 O6 2.472(3) .
Gd1 O5 2.472(3) 3_666
Gd1 O6 2.552(3) 3_666
Gd1 O8 2.655(3) .
Gd1 C8 2.876(4) 3_666
Gd1 C9 2.919(4) .
Gd1 Gd1 4.0525(4) 3_766
N2 C5 1.335(6) .
N2 C4 1.449(6) .
N2 C7 1.451(5) .
O1 C1 1.260(5) .
O6 C8 1.272(5) .
O6 Gd1 2.552(3) 3_666
O7 C9 1.243(5) .
O8 C9 1.261(5) .
O8 Gd1 2.349(3) 3_766
N3 C11 1.323(6) .
N3 C12 1.446(6) .
N3 C10 1.454(5) .
O9 C11 1.231(6) .
O2 C1 1.247(5) .
O2 Gd1 2.380(3) 3_766
O4 C5 1.237(6) .
O3 C3 1.237(6) .
N1 C3 1.322(6) .
N1 C6 1.450(6) .
N1 C2 1.452(6) .
C1 C2 1.510(6) .
C3 C4 1.500(7) .
C5 C6 1.502(6) .
C7 C8 1.517(6) 4_675
C9 C10 1.509(6) .
O5 C8 1.241(5) .
O5 Gd1 2.472(3) 3_666
C8 C7 1.517(6) 4_576
C8 Gd1 2.876(4) 3_666
C11 C12 1.495(6) 3_767
C12 C11 1.495(6) 3_767

loop_
_geom_torsion_atom_site_label_1
_geom_torsion_atom_site_label_2
_geom_torsion_atom_site_label_3
_geom_torsion_atom_site_label_4
_geom_torsion
_geom_torsion_site_symmetry_1
_geom_torsion_site_symmetry_2
_geom_torsion_site_symmetry_3
_geom_torsion_site_symmetry_4
O8 Gd1 O1 C1 -13.5(4) 3_766 . . .
O2 Gd1 O1 C1 35.0(5) 3_766 . . .
O10 Gd1 O1 C1 172.7(4) . . . .
O7 Gd1 O1 C1 112.7(4) . . . .
O6 Gd1 O1 C1 -169.0(4) . . . .
O5 Gd1 O1 C1 -70.3(4) 3_666 . . .
O6 Gd1 O1 C1 -101.8(4) 3_666 . . .
O8 Gd1 O1 C1 62.8(4) . . . .
C8 Gd1 O1 C1 -87.4(4) 3_666 . . .
C9 Gd1 O1 C1 88.7(4) . . . .
Gd1 Gd1 O1 C1 27.4(4) 3_766 . . .
O1 Gd1 O6 C8 -26.8(3) . . . .
O8 Gd1 O6 C8 -61.5(4) 3_766 . . .
O2 Gd1 O6 C8 120.6(4) 3_766 . . .
O10 Gd1 O6 C8 142.5(4) . . . .
O7 Gd1 O6 C8 62.4(4) . . . .
O5 Gd1 O6 C8 -149.1(3) 3_666 . . .
O6 Gd1 O6 C8 -117.2(4) 3_666 . . .
O8 Gd1 O6 C8 30.6(4) . . . .
C8 Gd1 O6 C8 -133.7(3) 3_666 . . .
C9 Gd1 O6 C8 47.6(4) . . . .
Gd1 Gd1 O6 C8 -4.7(4) 3_766 . . .
O1 Gd1 O6 Gd1 90.40(13) . . . 3_666
O8 Gd1 O6 Gd1 55.64(18) 3_766 . . 3_666
O2 Gd1 O6 Gd1 -122.24(17) 3_766 . . 3_666
O10 Gd1 O6 Gd1 -100.39(13) . . . 3_666
O7 Gd1 O6 Gd1 179.53(13) . . . 3_666
O5 Gd1 O6 Gd1 -31.91(14) 3_666 . . 3_666
O6 Gd1 O6 Gd1 0.0 3_666 . . 3_666
O8 Gd1 O6 Gd1 147.75(10) . . . 3_666
C8 Gd1 O6 Gd1 -16.51(12) 3_666 . . 3_666
C9 Gd1 O6 Gd1 164.76(12) . . . 3_666
Gd1 Gd1 O6 Gd1 112.46(9) 3_766 . . 3_666
O1 Gd1 O7 C9 -70.9(3) . . . .
O8 Gd1 O7 C9 -5.9(3) 3_766 . . .
O2 Gd1 O7 C9 64.4(3) 3_766 . . .
O10 Gd1 O7 C9 139.6(3) . . . .
O6 Gd1 O7 C9 -143.1(3) . . . .
O5 Gd1 O7 C9 113.9(3) 3_666 . . .
O6 Gd1 O7 C9 -142.4(2) 3_666 . . .
O8 Gd1 O7 C9 -0.4(2) . . . .
C8 Gd1 O7 C9 170.2(3) 3_666 . . .
Gd1 Gd1 O7 C9 -3.1(2) 3_766 . . .
O1 Gd1 O8 C9 99.3(2) . . . .
O8 Gd1 O8 C9 175.5(3) 3_766 . . .
O2 Gd1 O8 C9 -102.0(2) 3_766 . . .
O10 Gd1 O8 C9 -43.9(3) . . . .
O7 Gd1 O8 C9 0.4(2) . . . .
O6 Gd1 O8 C9 42.2(3) . . . .
O5 Gd1 O8 C9 -138.3(2) 3_666 . . .
O6 Gd1 O8 C9 131.9(2) 3_666 . . .
C8 Gd1 O8 C9 -172.2(3) 3_666 . . .
Gd1 Gd1 O8 C9 175.5(3) 3_766 . . .
O1 Gd1 O8 Gd1 -76.19(12) . . . 3_766
O8 Gd1 O8 Gd1 0.0 3_766 . . 3_766
O2 Gd1 O8 Gd1 82.53(12) 3_766 . . 3_766
O10 Gd1 O8 Gd1 140.69(11) . . . 3_766
O7 Gd1 O8 Gd1 -175.08(18) . . . 3_766
O6 Gd1 O8 Gd1 -133.30(11) . . . 3_766
O5 Gd1 O8 Gd1 46.25(18) 3_666 . . 3_766
O6 Gd1 O8 Gd1 -43.6(2) 3_666 . . 3_766
C8 Gd1 O8 Gd1 12.4(3) 3_666 . . 3_766
C9 Gd1 O8 Gd1 -175.5(3) . . . 3_766
Gd1 O2 C1 O1 35.0(7) 3_766 . . .
Gd1 O2 C1 C2 -142.3(4) 3_766 . . .
Gd1 O1 C1 O2 -48.2(7) . . . .
Gd1 O1 C1 C2 129.2(4) . . . .
C6 N1 C3 O3 176.7(5) . . . .
C2 N1 C3 O3 7.2(8) . . . .
C6 N1 C3 C4 -2.8(7) . . . .
C2 N1 C3 C4 -172.3(4) . . . .
C4 N2 C5 O4 172.8(5) . . . .
C7 N2 C5 O4 -1.3(8) . . . .
C4 N2 C5 C6 -6.0(7) . . . .
C7 N2 C5 C6 179.8(4) . . . .
C5 N2 C4 C3 36.7(6) . . . .
C7 N2 C4 C3 -149.0(4) . . . .
O3 C3 C4 N2 148.8(5) . . . .
N1 C3 C4 N2 -31.7(6) . . . .
C5 N2 C7 C8 -114.3(5) . . . 4_675
C4 N2 C7 C8 71.4(5) . . . 4_675
C3 N1 C6 C5 33.4(7) . . . .
C2 N1 C6 C5 -156.5(4) . . . .
O4 C5 C6 N1 152.7(5) . . . .
N2 C5 C6 N1 -28.4(6) . . . .
C3 N1 C2 C1 93.9(6) . . . .
C6 N1 C2 C1 -76.2(6) . . . .
O2 C1 C2 N1 -13.1(6) . . . .
O1 C1 C2 N1 169.3(4) . . . .
Gd1 O7 C9 O8 0.7(4) . . . .
Gd1 O7 C9 C10 -179.4(3) . . . .
Gd1 O8 C9 O7 164.9(7) 3_766 . . .
Gd1 O8 C9 O7 -0.7(4) . . . .
Gd1 O8 C9 C10 -14.9(12) 3_766 . . .
Gd1 O8 C9 C10 179.5(3) . . . .
Gd1 O8 C9 Gd1 165.6(9) 3_766 . . .
O1 Gd1 C9 O7 105.4(3) . . . .
O8 Gd1 C9 O7 175.0(2) 3_766 . . .
O2 Gd1 C9 O7 -111.4(3) 3_766 . . .
O10 Gd1 C9 O7 -39.5(3) . . . .
O6 Gd1 C9 O7 36.3(3) . . . .
O5 Gd1 C9 O7 -110.4(3) 3_666 . . .
O6 Gd1 C9 O7 76.4(4) 3_666 . . .
O8 Gd1 C9 O7 179.3(4) . . . .
C8 Gd1 C9 O7 -128.1(13) 3_666 . . .
Gd1 Gd1 C9 O7 176.4(3) 3_766 . . .
O1 Gd1 C9 O8 -73.9(2) . . . .
O8 Gd1 C9 O8 -4.4(3) 3_766 . . .
O2 Gd1 C9 O8 69.3(2) 3_766 . . .
O10 Gd1 C9 O8 141.2(2) . . . .
O7 Gd1 C9 O8 -179.3(4) . . . .
O6 Gd1 C9 O8 -143.1(2) . . . .
O5 Gd1 C9 O8 70.3(3) 3_666 . . .
O6 Gd1 C9 O8 -102.9(3) 3_666 . . .
C8 Gd1 C9 O8 52.6(14) 3_666 . . .
Gd1 Gd1 C9 O8 -2.92(19) 3_766 . . .
O1 Gd1 C9 C10 116(6) . . . .
O8 Gd1 C9 C10 -175(100) 3_766 . . .
O2 Gd1 C9 C10 -101(6) 3_766 . . .
O10 Gd1 C9 C10 -29(6) . . . .
O7 Gd1 C9 C10 10(6) . . . .
O6 Gd1 C9 C10 46(6) . . . .
O5 Gd1 C9 C10 -100(6) 3_666 . . .
O6 Gd1 C9 C10 87(6) 3_666 . . .
O8 Gd1 C9 C10 -171(7) . . . .
C8 Gd1 C9 C10 -118(6) 3_666 . . .
Gd1 Gd1 C9 C10 -174(6) 3_766 . . .
Gd1 O5 C8 O6 0.2(4) 3_666 . . .
Gd1 O5 C8 C7 -178.3(4) 3_666 . . 4_576
Gd1 O6 C8 O5 125.3(4) . . . .
Gd1 O6 C8 O5 -0.2(4) 3_666 . . .
Gd1 O6 C8 C7 -56.2(5) . . . 4_576
Gd1 O6 C8 C7 178.3(3) 3_666 . . 4_576
Gd1 O6 C8 Gd1 125.5(3) . . . 3_666
C11 N3 C10 C9 -89.3(5) . . . .
C12 N3 C10 C9 84.1(5) . . . .
O7 C9 C10 N3 -6.3(6) . . . .
O8 C9 C10 N3 173.5(4) . . . .
Gd1 C9 C10 N3 -16(7) . . . .
C12 N3 C11 O9 -175.0(5) . . . .
C10 N3 C11 O9 -2.2(7) . . . .
C12 N3 C11 C12 4.7(8) . . . 3_767
C10 N3 C11 C12 177.5(4) . . . 3_767
C11 N3 C12 C11 -4.7(8) . . . 3_767
C10 N3 C12 C11 -177.7(4) . . . 3_767
